data_7132128
loop_
_publ_author_name
'Breitwieser, Kevin'
'Dankert, Fabian'
'Gruenwald, Annette'
'Mayer, Paula R.'
'Heinemann, Frank'
'Munz, Dominik'

_publ_section_title
;
 Swift C--C Bond Insertion by a 12-Electron Palladium(0) Surrogate
;
_journal_name_full 'Chemical Communications'
_journal_paper_doi 10.1039/D3CC03964A
_journal_year 2023
_chemical_formula_moiety 'C22 H18 N2 Pd, C5 H5 N'
_chemical_formula_sum 'C27 H23 N3 Pd'
_chemical_formula_weight 495.88
_space_group_crystal_system triclinic
_space_group_IT_number 2
_space_group_name_Hall '-P 1'
_space_group_name_H-M_alt 'P -1'
_atom_sites_solution_hydrogens geom
_audit_creation_date 2019-02-05
_audit_creation_method
;
Olex2 1.2
(compiled 2018.05.29 svn.r3508 for OlexSys, GUI svn.r5506)
;
_audit_update_record
;
2023-08-11 deposited with the CCDC.	2023-09-14 downloaded from the CCDC.
;
_cell_angle_alpha 80.144(2)
_cell_angle_beta 75.837(2)
_cell_angle_gamma 67.448(2)
_cell_formula_units_Z 2
_cell_length_a 9.6158(6)
_cell_length_b 10.0704(7)
_cell_length_c 12.4686(8)
_cell_measurement_reflns_used 9250
_cell_measurement_temperature 100(2)
_cell_measurement_theta_max 29.53
_cell_measurement_theta_min 2.70
_cell_volume 1077.14(12)
_computing_cell_refinement 'SAINT V8.38A (Bruker AXS, 2016)'
_computing_data_collection 'Bruker APEX3 (Bruker AXS, 2015)'
_computing_data_reduction 'SAINT V8.38A (Bruker AXS, 2016)'
_computing_molecular_graphics 'SHELXTL 6.12 (Bruker AXS, 2002)'
_computing_publication_material 'Olex2 (Dolomanov et al., 2009)'
_computing_structure_refinement 'SHELXL-2016/6 (Sheldrick, 2015)'
_computing_structure_solution 'SHELXTL 6.12 (Bruker AXS, 2002)'
_diffrn_ambient_temperature 100(2)
_diffrn_measured_fraction_theta_full 0.999
_diffrn_measured_fraction_theta_max 0.993
_diffrn_measurement_device_type 'Bruker Kappa ImuS Duo Photon II CPAD'
_diffrn_measurement_method '\f and \w scans'
_diffrn_radiation_monochromator 'Quazar focussing montel optics'
_diffrn_radiation_source 'ImuS high brilliance micro-focus tube'
_diffrn_radiation_type MoK\a
_diffrn_radiation_wavelength 0.71073
_diffrn_reflns_av_R_equivalents 0.0531
_diffrn_reflns_av_unetI/netI 0.0600
_diffrn_reflns_Laue_measured_fraction_full 0.999
_diffrn_reflns_Laue_measured_fraction_max 0.993
_diffrn_reflns_limit_h_max 13
_diffrn_reflns_limit_h_min -13
_diffrn_reflns_limit_k_max 9
_diffrn_reflns_limit_k_min -13
_diffrn_reflns_limit_l_max 17
_diffrn_reflns_limit_l_min -17
_diffrn_reflns_number 19699
_diffrn_reflns_point_group_measured_fraction_full 0.999
_diffrn_reflns_point_group_measured_fraction_max 0.993
_diffrn_reflns_theta_full 25.242
_diffrn_reflns_theta_max 29.612
_diffrn_reflns_theta_min 1.691
_diffrn_standards_number 0
_exptl_absorpt_coefficient_mu 0.881
_exptl_absorpt_correction_T_max 0.7459
_exptl_absorpt_correction_T_min 0.6239
_exptl_absorpt_correction_type multi-scan
_exptl_absorpt_process_details
;
SADABS-2016/2 (Bruker,2016/2) was used for absorption correction.
wR2(int) was 0.1044 before and 0.0581 after correction.
The Ratio of minimum to maximum transmission is 0.8364.
The \l/2 correction factor is Not present.
;
_exptl_crystal_colour colorless
_exptl_crystal_density_diffrn 1.529
_exptl_crystal_description needle
_exptl_crystal_F_000 504
_exptl_crystal_size_max 0.19
_exptl_crystal_size_mid 0.04
_exptl_crystal_size_min 0.03
_refine_diff_density_max 1.285
_refine_diff_density_min -1.432
_refine_diff_density_rms 0.130
_refine_ls_extinction_method none
_refine_ls_goodness_of_fit_ref 1.066
_refine_ls_hydrogen_treatment constr
_refine_ls_matrix_type full
_refine_ls_number_parameters 280
_refine_ls_number_reflns 6011
_refine_ls_number_restraints 0
_refine_ls_restrained_S_all 1.066
_refine_ls_R_factor_all 0.0614
_refine_ls_R_factor_gt 0.0442
_refine_ls_shift/su_max 0.000
_refine_ls_shift/su_mean 0.000
_refine_ls_structure_factor_coef Fsqd
_refine_ls_weighting_details 'w=1/[\s^2^(Fo^2^)+(0.0190P)^2^+2.5800P] where P=(Fo^2^+2Fc^2^)/3'
_refine_ls_weighting_scheme calc
_refine_ls_wR_factor_gt 0.0853
_refine_ls_wR_factor_ref 0.0931
_reflns_Friedel_coverage 0.000
_reflns_number_gt 4945
_reflns_number_total 6011
_reflns_threshold_expression 'I > 2\s(I)'
_cod_data_source_file d3cc03964a2.cif
_cod_data_source_block aag1902
_cod_original_cell_volume 1077.13(12)
_cod_database_code 7132128
_shelx_shelxl_version_number 2016/6
_shelx_space_group_comment
;
The symmetry employed for this shelxl refinement is uniquely defined
by the following loop, which should always be used as a source of
symmetry information in preference to the above space-group names.
They are only intended as comments.
;
_shelx_estimated_absorpt_t_max 0.974
_shelx_estimated_absorpt_t_min 0.851
_olex2_refinement_description
;
1. Fixed Uiso
 At 1.2 times of:
  All C(H) groups
2.a Aromatic/amide H refined with riding coordinates:
 C2(H2), C3(H3), C4(H4), C5(H5), C8(H8), C9(H9), C10(H10), C11(H11), C13(H13),
 C14(H14), C15(H15), C16(H16), C17(H17), C18(H18), C19(H19), C20(H20), C21(H21),
  C22(H22), C101(H101), C102(H102), C103(H103), C104(H104), C105(H105)
;
_olex2_submission_special_instructions 'No special instructions were received'

loop_
_space_group_symop_operation_xyz
'x, y, z'
'-x, -y, -z'

loop_
_atom_site_label
_atom_site_type_symbol
_atom_site_fract_x
_atom_site_fract_y
_atom_site_fract_z
_atom_site_U_iso_or_equiv
_atom_site_adp_type
_atom_site_occupancy
_atom_site_site_symmetry_order
_atom_site_calc_flag
_atom_site_refinement_flags_posn
_atom_site_refinement_flags_adp
_atom_site_refinement_flags_occupancy
_atom_site_disorder_assembly
_atom_site_disorder_group
Pd1 Pd 0.25069(3) -0.01352(3) 0.01987(2) 0.01614(7) Uani 1 1 d . . . . .
N1 N 0.2268(3) 0.1968(3) -0.0588(2) 0.0198(5) Uani 1 1 d . . . . .
N2 N 0.2925(3) -0.0855(3) -0.1398(2) 0.0229(6) Uani 1 1 d . . . . .
C1 C 0.2072(4) 0.0447(3) 0.1738(3) 0.0217(7) Uani 1 1 d . . . . .
C2 C 0.1738(5) 0.1822(4) 0.2034(3) 0.0384(10) Uani 1 1 d . . . . .
H2 H 0.172527 0.259025 0.147132 0.046 Uiso 1 1 calc R . . . .
C3 C 0.1421(7) 0.2090(5) 0.3146(4) 0.0629(17) Uani 1 1 d . . . . .
H3 H 0.120597 0.303402 0.333289 0.075 Uiso 1 1 calc R . . . .
C4 C 0.1419(7) 0.0991(5) 0.3978(4) 0.0589(15) Uani 1 1 d . . . . .
H4 H 0.120141 0.117836 0.473407 0.071 Uiso 1 1 calc R . . . .
C5 C 0.1734(5) -0.0384(4) 0.3703(3) 0.0349(9) Uani 1 1 d . . . . .
H5 H 0.172797 -0.114092 0.427305 0.042 Uiso 1 1 calc R . . . .
C6 C 0.2060(4) -0.0661(3) 0.2599(3) 0.0224(7) Uani 1 1 d . . . . .
C7 C 0.2411(3) -0.2069(3) 0.2205(3) 0.0187(6) Uani 1 1 d . . . . .
C8 C 0.2506(4) -0.3333(4) 0.2887(3) 0.0259(7) Uani 1 1 d . . . . .
H8 H 0.229822 -0.331779 0.367099 0.031 Uiso 1 1 calc R . . . .
C9 C 0.2905(5) -0.4619(4) 0.2422(3) 0.0376(10) Uani 1 1 d . . . . .
H9 H 0.297711 -0.548633 0.288525 0.045 Uiso 1 1 calc R . . . .
C10 C 0.3198(5) -0.4630(4) 0.1279(3) 0.0395(10) Uani 1 1 d . . . . .
H10 H 0.348232 -0.551020 0.095909 0.047 Uiso 1 1 calc R . . . .
C11 C 0.3079(4) -0.3359(4) 0.0597(3) 0.0286(8) Uani 1 1 d . . . . .
H11 H 0.326636 -0.338111 -0.018561 0.034 Uiso 1 1 calc R . . . .
C12 C 0.2691(3) -0.2057(3) 0.1039(3) 0.0176(6) Uani 1 1 d . . . . .
C13 C 0.0935(5) 0.2835(4) -0.0874(4) 0.0343(9) Uani 1 1 d . . . . .
H13 H 0.012945 0.247088 -0.076707 0.041 Uiso 1 1 calc R . . . .
C14 C 0.0691(5) 0.4242(4) -0.1321(3) 0.0393(10) Uani 1 1 d . . . . .
H14 H -0.027245 0.483383 -0.150885 0.047 Uiso 1 1 calc R . . . .
C15 C 0.1846(5) 0.4776(4) -0.1492(3) 0.0327(9) Uani 1 1 d . . . . .
H15 H 0.169300 0.574457 -0.178635 0.039 Uiso 1 1 calc R . . . .
C16 C 0.3237(5) 0.3878(4) -0.1227(3) 0.0304(8) Uani 1 1 d . . . . .
H16 H 0.406718 0.421154 -0.135160 0.037 Uiso 1 1 calc R . . . .
C17 C 0.3404(4) 0.2483(3) -0.0776(3) 0.0226(7) Uani 1 1 d . . . . .
H17 H 0.436383 0.186878 -0.059423 0.027 Uiso 1 1 calc R . . . .
C18 C 0.4309(5) -0.1161(4) -0.2071(3) 0.0372(10) Uani 1 1 d . . . . .
H18 H 0.512165 -0.106004 -0.182595 0.045 Uiso 1 1 calc R . . . .
C19 C 0.4585(7) -0.1618(4) -0.3112(4) 0.0592(16) Uani 1 1 d . . . . .
H19 H 0.557670 -0.182485 -0.357283 0.071 Uiso 1 1 calc R . . . .
C20 C 0.3420(8) -0.1773(5) -0.3483(3) 0.0626(17) Uani 1 1 d . . . . .
H20 H 0.359586 -0.209795 -0.419235 0.075 Uiso 1 1 calc R . . . .
C21 C 0.2013(6) -0.1446(4) -0.2802(3) 0.0434(11) Uani 1 1 d . . . . .
H21 H 0.118169 -0.152681 -0.303547 0.052 Uiso 1 1 calc R . . . .
C22 C 0.1803(4) -0.0996(4) -0.1767(3) 0.0268(7) Uani 1 1 d . . . . .
H22 H 0.081588 -0.077752 -0.129900 0.032 Uiso 1 1 calc R . . . .
N100 N 0.3003(4) 0.4881(4) -0.4394(3) 0.0368(8) Uani 1 1 d . . . . .
C101 C 0.4144(4) 0.3709(5) -0.4039(4) 0.0415(10) Uani 1 1 d . . . . .
H101 H 0.508251 0.379993 -0.401324 0.050 Uiso 1 1 calc R . . . .
C102 C 0.3969(4) 0.2399(4) -0.3718(3) 0.0343(9) Uani 1 1 d . . . . .
H102 H 0.478263 0.158638 -0.348876 0.041 Uiso 1 1 calc R . . . .
C103 C 0.2626(5) 0.2284(4) -0.3735(4) 0.0418(10) Uani 1 1 d . . . . .
H103 H 0.246726 0.139485 -0.350983 0.050 Uiso 1 1 calc R . . . .
C104 C 0.1490(5) 0.3486(5) -0.4085(5) 0.0587(15) Uani 1 1 d . . . . .
H104 H 0.052785 0.342942 -0.408966 0.070 Uiso 1 1 calc R . . . .
C105 C 0.1721(4) 0.4757(4) -0.4424(3) 0.0304(8) Uani 1 1 d . . . . .
H105 H 0.093192 0.556424 -0.468796 0.037 Uiso 1 1 calc R . . . .

loop_
_atom_site_aniso_label
_atom_site_aniso_U_11
_atom_site_aniso_U_22
_atom_site_aniso_U_33
_atom_site_aniso_U_23
_atom_site_aniso_U_13
_atom_site_aniso_U_12
Pd1 0.01465(11) 0.01321(11) 0.02043(12) -0.00009(8) -0.00462(8) -0.00470(8)
N1 0.0251(14) 0.0160(12) 0.0205(14) 0.0009(11) -0.0103(11) -0.0071(11)
N2 0.0321(15) 0.0148(12) 0.0164(13) -0.0004(10) 0.0051(11) -0.0088(12)
C1 0.0283(17) 0.0174(14) 0.0230(17) -0.0012(13) -0.0142(13) -0.0067(13)
C2 0.075(3) 0.0205(17) 0.028(2) 0.0029(15) -0.024(2) -0.0198(19)
C3 0.146(5) 0.028(2) 0.032(2) -0.0010(18) -0.039(3) -0.038(3)
C4 0.130(5) 0.037(2) 0.024(2) 0.0011(18) -0.032(3) -0.037(3)
C5 0.062(3) 0.0275(18) 0.0233(18) 0.0051(15) -0.0214(18) -0.0202(19)
C6 0.0270(17) 0.0188(15) 0.0251(17) 0.0016(13) -0.0130(14) -0.0090(13)
C7 0.0133(13) 0.0155(14) 0.0268(17) -0.0002(12) -0.0041(12) -0.0052(12)
C8 0.0265(17) 0.0237(16) 0.0247(17) 0.0005(14) 0.0039(13) -0.0124(14)
C9 0.051(2) 0.0174(16) 0.034(2) 0.0052(15) 0.0077(18) -0.0134(17)
C10 0.060(3) 0.0133(15) 0.036(2) -0.0061(15) 0.0117(19) -0.0147(17)
C11 0.037(2) 0.0178(15) 0.0262(18) -0.0045(13) 0.0062(15) -0.0107(15)
C12 0.0144(14) 0.0125(13) 0.0238(16) 0.0009(12) -0.0005(12) -0.0055(11)
C13 0.039(2) 0.0196(16) 0.052(3) -0.0005(16) -0.0297(19) -0.0081(16)
C14 0.059(3) 0.0166(16) 0.044(2) 0.0000(16) -0.035(2) -0.0012(17)
C15 0.056(2) 0.0165(15) 0.0222(18) 0.0008(14) -0.0079(17) -0.0104(17)
C16 0.042(2) 0.0223(16) 0.0253(18) -0.0025(14) 0.0058(15) -0.0164(16)
C17 0.0272(17) 0.0198(15) 0.0187(16) -0.0004(12) -0.0015(13) -0.0084(13)
C18 0.039(2) 0.0185(16) 0.036(2) 0.0000(15) 0.0141(17) -0.0053(16)
C19 0.079(4) 0.024(2) 0.028(2) 0.0024(17) 0.028(2) 0.006(2)
C20 0.110(5) 0.023(2) 0.017(2) -0.0041(16) -0.001(2) 0.011(3)
C21 0.080(3) 0.0227(18) 0.0198(18) -0.0028(15) -0.019(2) -0.004(2)
C22 0.043(2) 0.0196(15) 0.0158(16) 0.0000(13) -0.0041(14) -0.0111(15)
N100 0.048(2) 0.0374(18) 0.0270(17) -0.0024(14) 0.0000(15) -0.0227(17)
C101 0.0205(18) 0.054(3) 0.056(3) -0.020(2) -0.0022(17) -0.0173(19)
C102 0.033(2) 0.0321(19) 0.0237(18) -0.0019(15) -0.0086(15) 0.0047(16)
C103 0.038(2) 0.0215(18) 0.058(3) -0.0049(18) 0.0100(19) -0.0142(17)
C104 0.025(2) 0.040(2) 0.121(5) -0.034(3) -0.020(2) -0.0085(19)
C105 0.0287(18) 0.0218(16) 0.041(2) -0.0061(15) -0.0205(16) -0.0001(15)

loop_
_atom_type_symbol
_atom_type_description
_atom_type_scat_dispersion_real
_atom_type_scat_dispersion_imag
_atom_type_scat_source
C C 0.0033 0.0016 'International Tables Vol C Tables 4.2.6.8 and 6.1.1.4'
H H 0.0000 0.0000 'International Tables Vol C Tables 4.2.6.8 and 6.1.1.4'
N N 0.0061 0.0033 'International Tables Vol C Tables 4.2.6.8 and 6.1.1.4'
Pd Pd -0.9988 1.0072 'International Tables Vol C Tables 4.2.6.8 and 6.1.1.4'

loop_
_geom_angle_atom_site_label_1
_geom_angle_atom_site_label_2
_geom_angle_atom_site_label_3
_geom_angle
_geom_angle_site_symmetry_1
_geom_angle_site_symmetry_3
_geom_angle_publ_flag
N1 Pd1 N2 88.36(10) . . ?
C1 Pd1 N1 94.66(12) . . ?
C1 Pd1 N2 176.68(12) . . ?
C1 Pd1 C12 81.41(13) . . ?
C12 Pd1 N1 176.06(12) . . ?
C12 Pd1 N2 95.57(12) . . ?
C13 N1 Pd1 120.1(2) . . ?
C17 N1 Pd1 121.8(2) . . ?
C17 N1 C13 118.1(3) . . ?
C18 N2 Pd1 121.5(3) . . ?
C22 N2 Pd1 120.7(2) . . ?
C22 N2 C18 117.8(3) . . ?
C2 C1 Pd1 126.7(3) . . ?
C2 C1 C6 117.8(3) . . ?
C6 C1 Pd1 115.4(2) . . ?
C1 C2 C3 120.9(3) . . ?
C4 C3 C2 120.5(4) . . ?
C3 C4 C5 119.6(4) . . ?
C4 C5 C6 120.3(3) . . ?
C1 C6 C7 113.8(3) . . ?
C5 C6 C1 120.8(3) . . ?
C5 C6 C7 125.4(3) . . ?
C8 C7 C6 124.7(3) . . ?
C8 C7 C12 121.2(3) . . ?
C12 C7 C6 114.0(3) . . ?
C9 C8 C7 119.9(3) . . ?
C10 C9 C8 119.7(3) . . ?
C9 C10 C11 120.4(3) . . ?
C12 C11 C10 121.2(3) . . ?
C7 C12 Pd1 115.3(2) . . ?
C11 C12 Pd1 127.1(3) . . ?
C11 C12 C7 117.6(3) . . ?
N1 C13 C14 122.2(4) . . ?
C15 C14 C13 119.5(4) . . ?
C14 C15 C16 118.6(3) . . ?
C15 C16 C17 119.0(3) . . ?
N1 C17 C16 122.5(3) . . ?
N2 C18 C19 121.8(5) . . ?
C20 C19 C18 120.0(4) . . ?
C21 C20 C19 118.1(4) . . ?
C20 C21 C22 119.5(5) . . ?
N2 C22 C21 122.9(4) . . ?
C105 N100 C101 119.2(3) . . ?
N100 C101 C102 121.5(3) . . ?
C103 C102 C101 118.9(4) . . ?
C102 C103 C104 118.3(4) . . ?
C105 C104 C103 121.0(4) . . ?
N100 C105 C104 121.0(4) . . ?

loop_
_geom_bond_atom_site_label_1
_geom_bond_atom_site_label_2
_geom_bond_distance
_geom_bond_site_symmetry_2
_geom_bond_publ_flag
Pd1 N1 2.127(3) . ?
Pd1 N2 2.128(3) . ?
Pd1 C1 2.002(3) . ?
Pd1 C12 2.002(3) . ?
N1 C13 1.339(4) . ?
N1 C17 1.336(4) . ?
N2 C18 1.341(4) . ?
N2 C22 1.335(5) . ?
C1 C2 1.390(5) . ?
C1 C6 1.411(4) . ?
C2 C3 1.395(6) . ?
C3 C4 1.381(6) . ?
C4 C5 1.384(5) . ?
C5 C6 1.388(5) . ?
C6 C7 1.468(4) . ?
C7 C8 1.390(4) . ?
C7 C12 1.410(4) . ?
C8 C9 1.388(5) . ?
C9 C10 1.384(5) . ?
C10 C11 1.392(5) . ?
C11 C12 1.391(4) . ?
C13 C14 1.383(5) . ?
C14 C15 1.368(6) . ?
C15 C16 1.379(6) . ?
C16 C17 1.383(4) . ?
C18 C19 1.382(6) . ?
C19 C20 1.380(8) . ?
C20 C21 1.361(7) . ?
C21 C22 1.383(5) . ?
N100 C101 1.363(5) . ?
N100 C105 1.295(5) . ?
C101 C102 1.373(6) . ?
C102 C103 1.345(6) . ?
C103 C104 1.373(6) . ?
C104 C105 1.362(6) . ?

loop_
_geom_torsion_atom_site_label_1
_geom_torsion_atom_site_label_2
_geom_torsion_atom_site_label_3
_geom_torsion_atom_site_label_4
_geom_torsion
_geom_torsion_site_symmetry_1
_geom_torsion_site_symmetry_2
_geom_torsion_site_symmetry_3
_geom_torsion_site_symmetry_4
_geom_torsion_publ_flag
Pd1 N1 C13 C14 175.7(3) . . . . ?
Pd1 N1 C17 C16 -176.1(3) . . . . ?
Pd1 N2 C18 C19 -179.5(3) . . . . ?
Pd1 N2 C22 C21 179.4(3) . . . . ?
Pd1 C1 C2 C3 178.5(4) . . . . ?
Pd1 C1 C6 C5 -178.4(3) . . . . ?
Pd1 C1 C6 C7 1.5(4) . . . . ?
N1 C13 C14 C15 0.7(6) . . . . ?
N2 C18 C19 C20 -0.1(6) . . . . ?
C1 C2 C3 C4 -0.7(8) . . . . ?
C1 C6 C7 C8 178.3(3) . . . . ?
C1 C6 C7 C12 -0.2(4) . . . . ?
C2 C1 C6 C5 -0.4(5) . . . . ?
C2 C1 C6 C7 179.4(3) . . . . ?
C2 C3 C4 C5 0.1(9) . . . . ?
C3 C4 C5 C6 0.3(8) . . . . ?
C4 C5 C6 C1 -0.1(6) . . . . ?
C4 C5 C6 C7 180.0(4) . . . . ?
C5 C6 C7 C8 -1.8(5) . . . . ?
C5 C6 C7 C12 179.6(3) . . . . ?
C6 C1 C2 C3 0.8(6) . . . . ?
C6 C7 C8 C9 -177.5(3) . . . . ?
C6 C7 C12 Pd1 -1.1(3) . . . . ?
C6 C7 C12 C11 178.1(3) . . . . ?
C7 C8 C9 C10 -0.3(6) . . . . ?
C8 C7 C12 Pd1 -179.7(2) . . . . ?
C8 C7 C12 C11 -0.6(5) . . . . ?
C8 C9 C10 C11 -0.7(7) . . . . ?
C9 C10 C11 C12 1.1(6) . . . . ?
C10 C11 C12 Pd1 178.6(3) . . . . ?
C10 C11 C12 C7 -0.5(5) . . . . ?
C12 C7 C8 C9 1.0(5) . . . . ?
C13 N1 C17 C16 1.7(5) . . . . ?
C13 C14 C15 C16 1.1(6) . . . . ?
C14 C15 C16 C17 -1.4(5) . . . . ?
C15 C16 C17 N1 0.1(5) . . . . ?
C17 N1 C13 C14 -2.1(6) . . . . ?
C18 N2 C22 C21 0.3(5) . . . . ?
C18 C19 C20 C21 0.8(6) . . . . ?
C19 C20 C21 C22 -1.0(6) . . . . ?
C20 C21 C22 N2 0.4(6) . . . . ?
C22 N2 C18 C19 -0.5(5) . . . . ?
N100 C101 C102 C103 -1.4(6) . . . . ?
C101 N100 C105 C104 1.5(6) . . . . ?
C101 C102 C103 C104 0.7(6) . . . . ?
C102 C103 C104 C105 1.1(7) . . . . ?
C103 C104 C105 N100 -2.2(7) . . . . ?
C105 N100 C101 C102 0.3(6) . . . . ?
